data_2231323
loop_
_publ_author_name
'Marzec, Bartosz'
'Mariyatra, M. Baby'
'McCabe, Thomas'
'Schmitt, Wolfgang'

_publ_section_title
;
 {4,6-Bis[(<i>E</i>)-1-methyl-2-(pyridin-2-ylmethylidene-\k<i>N</i>)hydrazinyl-\k<i>N</i>^2^]pyrimidine-\k<i>N</i>^1^}dichloridocopper(II)
 methanol disolvate monohydrate
;
_journal_coeditor_code TK2760
_journal_issue 8
_journal_name_full 'Acta Crystallographica Section E'
_journal_page_first m1073
_journal_page_last m1074
_journal_paper_doi 10.1107/S1600536811025414
_journal_volume 67
_journal_year 2011
_chemical_formula_iupac '[Cu Cl2 (C20 H18 N8)], 2C H4 O, H2 O'
_chemical_formula_moiety 'C18 H18 Cl2 Cu N8, 2(C H4 O), O'
_chemical_formula_sum 'C20 H26 Cl2 Cu N8 O3'
_chemical_formula_weight 560.94
_chemical_name_systematic
;
{4,6-Bis[(<i>E</i>)-1-methyl-2-(pyridin-2-ylmethylidene-\k<i>N</i>)hydrazinyl-
\k<i>N</i>^2^]pyrimidine-\k<i>N</i>^1^}dichloridocopper(II)
methanol disolvate monohydrate
;
_space_group_IT_number 2
_symmetry_cell_setting triclinic
_symmetry_space_group_name_Hall '-P 1'
_symmetry_space_group_name_H-M 'P -1'
_atom_sites_solution_hydrogens geom
_atom_sites_solution_primary direct
_atom_sites_solution_secondary difmap
_audit_creation_method SHELXL-97
_cell_angle_alpha 95.848(7)
_cell_angle_beta 93.477(13)
_cell_angle_gamma 92.920(9)
_cell_formula_units_Z 2
_cell_length_a 7.430(5)
_cell_length_b 11.627(8)
_cell_length_c 14.026(9)
_cell_measurement_reflns_used 4091
_cell_measurement_temperature 116(2)
_cell_measurement_theta_max 31.2007
_cell_measurement_theta_min 1.4994
_cell_volume 1201.2(14)
_computing_cell_refinement 'CrystalClear (Rigaku, 2008)'
_computing_data_collection 'CrystalClear (Rigaku, 2008)'
_computing_data_reduction 'CrystalClear (Rigaku, 2008)'
_computing_molecular_graphics
;
ORTEP-3 for Windows (Farrugia, 1997), DIAMOND (Brandenburg,
1998) and PLATON
(Spek, 2009)
;
_computing_publication_material 'SHELXL97 (Sheldrick, 2008)'
_computing_structure_refinement 'SHELXL97 (Sheldrick, 2008)'
_computing_structure_solution 'SHELXS97 (Sheldrick, 2008)'
_diffrn_ambient_temperature 116(2)
_diffrn_detector_area_resol_mean 28.5714
_diffrn_measured_fraction_theta_full 0.990
_diffrn_measured_fraction_theta_max 0.919
_diffrn_measurement_device_type 'Rigaku Saturn724'
_diffrn_measurement_method '\f and \w'
_diffrn_radiation_monochromator graphite
_diffrn_radiation_source 'fine-focus sealed tube'
_diffrn_radiation_type MoK\a
_diffrn_radiation_wavelength 0.71075
_diffrn_reflns_av_R_equivalents 0.0910
_diffrn_reflns_av_sigmaI/netI 0.1429
_diffrn_reflns_limit_h_max 10
_diffrn_reflns_limit_h_min -10
_diffrn_reflns_limit_k_max 16
_diffrn_reflns_limit_k_min -16
_diffrn_reflns_limit_l_max 20
_diffrn_reflns_limit_l_min -20
_diffrn_reflns_number 26094
_diffrn_reflns_theta_full 31.2007
_diffrn_reflns_theta_max 31.00
_diffrn_reflns_theta_min 2.75
_diffrn_standards_number 6467
_exptl_absorpt_coefficient_mu 1.172
_exptl_absorpt_correction_T_max 1.0000
_exptl_absorpt_correction_T_min 0.7859
_exptl_absorpt_correction_type multi-scan
_exptl_absorpt_process_details '(CrystalClear; Rigaku, 2008)'
_exptl_crystal_colour green
_exptl_crystal_density_diffrn 1.551
_exptl_crystal_density_method 'not measured'
_exptl_crystal_description block
_exptl_crystal_F_000 578
_exptl_crystal_size_max 0.3000
_exptl_crystal_size_mid 0.2500
_exptl_crystal_size_min 0.1000
_refine_diff_density_max 1.202
_refine_diff_density_min -0.638
_refine_ls_extinction_method none
_refine_ls_goodness_of_fit_ref 0.824
_refine_ls_hydrogen_treatment constr
_refine_ls_matrix_type full
_refine_ls_number_parameters 311
_refine_ls_number_reflns 7050
_refine_ls_number_restraints 0
_refine_ls_restrained_S_all 0.824
_refine_ls_R_factor_all 0.0785
_refine_ls_R_factor_gt 0.0469
_refine_ls_shift/su_max 0.001
_refine_ls_shift/su_mean 0.000
_refine_ls_structure_factor_coef Fsqd
_refine_ls_weighting_details 'calc w=1/[\s^2^(Fo^2^)+(0.0252P)^2^+0.0000P] where P=(Fo^2^+2Fc^2^)/3'
_refine_ls_weighting_scheme calc
_refine_ls_wR_factor_gt 0.0927
_refine_ls_wR_factor_ref 0.1040
_reflns_number_gt 4093
_reflns_number_total 7050
_reflns_threshold_expression I>2\s(I)
_cod_data_source_file tk2760.cif
_cod_data_source_block I
_cod_depositor_comments
;
 Marking attached hydrogen atoms.

 Antanas Vaitkus,
 2017-08-07
;
_cod_database_code 2231323
_cod_database_fobs_code 2231323

loop_
_symmetry_equiv_pos_as_xyz
'x, y, z'
'-x, -y, -z'

loop_
_atom_site_type_symbol
_atom_site_label
_atom_site_fract_x
_atom_site_fract_y
_atom_site_fract_z
_atom_site_U_iso_or_equiv
_atom_site_adp_type
_atom_site_calc_flag
_atom_site_refinement_flags
_atom_site_occupancy
_atom_site_symmetry_multiplicity
_atom_site_attached_hydrogens
Cu Cu1 0.51669(5) 0.23008(3) 0.67322(2) 0.02337(11) Uani d . 1 1 0
Cl Cl1 0.60610(11) 0.40752(6) 0.74048(5) 0.03137(19) Uani d . 1 1 0
Cl Cl2 0.80299(10) 0.12043(6) 0.67078(5) 0.02719(17) Uani d . 1 1 0
N N8 -0.0738(3) -0.3088(2) 0.95926(17) 0.0257(6) Uani d . 1 1 0
N N7 0.1465(3) -0.1045(2) 0.99451(17) 0.0224(5) Uani d . 1 1 0
N N6 0.2460(3) -0.00054(19) 1.01525(16) 0.0212(5) Uani d . 1 1 0
N N5 0.4077(3) 0.15083(19) 0.95650(16) 0.0218(5) Uani d . 1 1 0
N N4 0.4243(3) 0.16279(19) 0.78868(16) 0.0212(5) Uani d . 1 1 0
N N1 0.5074(3) 0.2629(2) 0.53308(16) 0.0235(5) Uani d . 1 1 0
N N2 0.3547(3) 0.09759(19) 0.61299(16) 0.0210(5) Uani d . 1 1 0
N N3 0.2856(3) 0.02344(19) 0.67263(17) 0.0236(5) Uani d . 1 1 0
C C1 -0.0123(4) -0.2672(2) 1.0503(2) 0.0222(6) Uani d . 1 1 0
C C2 -0.1852(4) -0.4043(2) 0.9493(2) 0.0298(7) Uani d . 1 1 0
H H2 -0.2286 -0.4348 0.8862 0.036 Uiso calc R 1 1 0
C C3 -0.2412(4) -0.4615(3) 1.0258(2) 0.0306(7) Uani d . 1 1 0
H H3 -0.3217 -0.5284 1.0149 0.037 Uiso calc R 1 1 0
C C4 -0.1776(4) -0.4193(3) 1.1175(2) 0.0308(7) Uani d . 1 1 0
H H4 -0.2136 -0.4565 1.1711 0.037 Uiso calc R 1 1 0
C C5 -0.0597(4) -0.3212(2) 1.1308(2) 0.0264(7) Uani d . 1 1 0
H H5 -0.0122 -0.2915 1.1933 0.032 Uiso calc R 1 1 0
C C15 0.5832(4) 0.3533(3) 0.4945(2) 0.0284(7) Uani d . 1 1 0
H H15 0.6540 0.4107 0.5356 0.034 Uiso calc R 1 1 0
C C16 0.3030(4) 0.0512(2) 0.9371(2) 0.0205(6) Uani d . 1 1 0
C C17 0.2558(4) 0.0018(2) 0.84227(19) 0.0205(6) Uani d . 1 1 0
H H17 0.1839 -0.0686 0.8288 0.025 Uiso calc R 1 1 0
C C18 0.4602(4) 0.2000(2) 0.8816(2) 0.0224(6) Uani d . 1 1 0
H H18 0.5322 0.2704 0.8951 0.027 Uiso calc R 1 1 0
C C19 0.3201(4) 0.0616(2) 0.7704(2) 0.0211(6) Uani d . 1 1 0
C C20 0.2746(4) 0.0561(2) 1.11368(19) 0.0246(6) Uani d . 1 1 0
H H20A 0.3352 0.1328 1.1128 0.037 Uiso calc R 1 1 0
H H20B 0.3500 0.0091 1.1522 0.037 Uiso calc R 1 1 0
H H20C 0.1578 0.0644 1.1418 0.037 Uiso calc R 1 1 0
C C28 0.5623(4) 0.3661(3) 0.3978(2) 0.0312(7) Uani d . 1 1 0
H H28 0.6165 0.4318 0.3733 0.037 Uiso calc R 1 1 0
C C29 0.4617(4) 0.2825(3) 0.3368(2) 0.0321(7) Uani d . 1 1 0
H H29 0.4466 0.2899 0.2700 0.039 Uiso calc R 1 1 0
C C30 0.3827(4) 0.1872(3) 0.3747(2) 0.0299(7) Uani d . 1 1 0
H H30 0.3135 0.1282 0.3344 0.036 Uiso calc R 1 1 0
C C31 0.4081(4) 0.1808(3) 0.4734(2) 0.0252(7) Uani d . 1 1 0
C C32 0.3240(4) 0.0875(2) 0.5211(2) 0.0237(6) Uani d . 1 1 0
H H32 0.2526 0.0247 0.4869 0.028 Uiso calc R 1 1 0
C C33 0.1001(3) -0.1588(2) 1.0661(2) 0.0212(6) Uani d . 1 1 0
H H33 0.1396 -0.1281 1.1297 0.025 Uiso calc R 1 1 0
C C36 0.1671(4) -0.0758(2) 0.6330(2) 0.0250(6) Uani d . 1 1 0
H H36A 0.0583 -0.0487 0.6013 0.037 Uiso calc R 1 1 0
H H36B 0.1328 -0.1212 0.6849 0.037 Uiso calc R 1 1 0
H H36C 0.2304 -0.1243 0.5861 0.037 Uiso calc R 1 1 0
O O1 0.0092(3) 0.26564(19) 0.52994(16) 0.0421(6) Uani d . 1 1 0
H H1 -0.0750 0.2342 0.5572 0.063 Uiso d R 1 1 0
C C37 0.0780(4) 0.3696(3) 0.5842(3) 0.0458(9) Uani d . 1 1 0
H H37A -0.0173 0.4030 0.6217 0.069 Uiso calc R 1 1 0
H H37B 0.1195 0.4247 0.5407 0.069 Uiso calc R 1 1 0
H H37C 0.1794 0.3531 0.6277 0.069 Uiso calc R 1 1 0
O O3 -0.0217(4) 0.24581(19) 0.21711(17) 0.0615(8) Uani d . 1 1 0
H H3A 0.0257 0.2578 0.1659 0.092 Uiso d R 1 1 0
C C38 -0.0030(4) 0.3467(3) 0.2806(2) 0.0374(8) Uani d . 1 1 0
H H38A -0.0155 0.3271 0.3462 0.056 Uiso calc R 1 1 0
H H38B -0.0968 0.3988 0.2638 0.056 Uiso calc R 1 1 0
H H38C 0.1163 0.3850 0.2762 0.056 Uiso calc R 1 1 0
O O5 0.6024(5) 0.2970(3) 0.1203(2) 0.0990(11) Uani d . 1 1 2

loop_
_atom_site_aniso_label
_atom_site_aniso_U_11
_atom_site_aniso_U_22
_atom_site_aniso_U_33
_atom_site_aniso_U_12
_atom_site_aniso_U_13
_atom_site_aniso_U_23
Cu1 0.0281(2) 0.0221(2) 0.01938(19) -0.00223(15) 0.00150(15) 0.00127(14)
Cl1 0.0424(5) 0.0232(4) 0.0269(4) -0.0065(3) -0.0001(3) 0.0000(3)
Cl2 0.0285(4) 0.0287(4) 0.0238(4) 0.0021(3) 0.0010(3) -0.0002(3)
N8 0.0256(14) 0.0267(14) 0.0242(13) 0.0000(11) 0.0023(11) -0.0005(11)
N7 0.0199(13) 0.0239(13) 0.0233(13) 0.0009(10) 0.0029(10) 0.0013(10)
N6 0.0232(13) 0.0205(12) 0.0195(12) 0.0000(10) 0.0023(10) 0.0004(10)
N5 0.0210(13) 0.0221(13) 0.0217(13) -0.0005(10) 0.0017(10) 0.0003(10)
N4 0.0203(13) 0.0211(12) 0.0221(12) -0.0015(10) 0.0025(10) 0.0022(10)
N1 0.0230(14) 0.0268(13) 0.0212(13) -0.0004(11) 0.0023(10) 0.0049(11)
N2 0.0217(13) 0.0192(12) 0.0212(12) -0.0018(10) 0.0035(10) -0.0013(10)
N3 0.0284(15) 0.0221(13) 0.0190(12) -0.0042(11) 0.0017(10) -0.0012(10)
C1 0.0205(16) 0.0222(15) 0.0239(15) 0.0029(12) 0.0034(12) 0.0000(12)
C2 0.0251(18) 0.0288(17) 0.0336(18) -0.0020(14) -0.0005(14) -0.0023(14)
C3 0.0274(18) 0.0231(16) 0.041(2) -0.0029(13) 0.0035(15) 0.0037(14)
C4 0.0292(18) 0.0286(17) 0.0364(19) -0.0004(14) 0.0059(14) 0.0110(15)
C5 0.0236(17) 0.0302(17) 0.0252(16) 0.0008(13) 0.0005(13) 0.0032(13)
C15 0.0281(18) 0.0277(17) 0.0289(17) -0.0002(13) 0.0033(14) 0.0002(14)
C16 0.0185(15) 0.0218(14) 0.0212(14) 0.0030(12) 0.0022(12) 0.0008(12)
C17 0.0172(15) 0.0222(14) 0.0215(15) -0.0027(11) 0.0010(11) 0.0009(12)
C18 0.0205(16) 0.0185(14) 0.0264(15) -0.0025(12) -0.0007(12) -0.0031(12)
C19 0.0201(15) 0.0223(15) 0.0204(14) 0.0032(12) 0.0004(12) -0.0016(12)
C20 0.0304(17) 0.0228(15) 0.0199(15) -0.0025(13) 0.0017(12) 0.0006(12)
C28 0.0331(19) 0.0321(18) 0.0295(17) 0.0005(14) 0.0053(14) 0.0082(14)
C29 0.038(2) 0.0390(19) 0.0200(15) -0.0006(15) 0.0019(14) 0.0062(14)
C30 0.0351(19) 0.0316(17) 0.0219(16) -0.0001(14) 0.0016(14) -0.0008(13)
C31 0.0239(16) 0.0298(16) 0.0230(15) 0.0041(13) 0.0052(12) 0.0047(13)
C32 0.0229(16) 0.0246(15) 0.0227(15) -0.0020(12) -0.0004(12) 0.0004(12)
C33 0.0181(15) 0.0238(15) 0.0207(14) -0.0008(12) -0.0001(12) -0.0002(12)
C36 0.0264(17) 0.0249(15) 0.0220(15) -0.0066(13) -0.0002(12) -0.0004(12)
O1 0.0430(15) 0.0446(15) 0.0378(14) -0.0067(12) 0.0104(11) -0.0002(12)
C37 0.038(2) 0.043(2) 0.054(2) -0.0052(17) -0.0018(18) 0.0018(19)
O3 0.112(2) 0.0336(14) 0.0366(15) -0.0247(15) 0.0352(15) -0.0096(12)
C38 0.043(2) 0.040(2) 0.0297(18) 0.0002(16) 0.0058(15) 0.0024(15)
O5 0.115(3) 0.101(3) 0.079(3) -0.008(2) 0.018(2) -0.001(2)

loop_
_atom_type_symbol
_atom_type_description
_atom_type_scat_dispersion_real
_atom_type_scat_dispersion_imag
_atom_type_scat_source
C C 0.0033 0.0016 'International Tables Vol C Tables 4.2.6.8 and 6.1.1.4'
H H 0.0000 0.0000 'International Tables Vol C Tables 4.2.6.8 and 6.1.1.4'
Cl Cl 0.1484 0.1585 'International Tables Vol C Tables 4.2.6.8 and 6.1.1.4'
Cu Cu 0.3201 1.2651 'International Tables Vol C Tables 4.2.6.8 and 6.1.1.4'
N N 0.0061 0.0033 'International Tables Vol C Tables 4.2.6.8 and 6.1.1.4'
O O 0.0106 0.0060 'International Tables Vol C Tables 4.2.6.8 and 6.1.1.4'

loop_
_geom_angle_atom_site_label_1
_geom_angle_atom_site_label_2
_geom_angle_atom_site_label_3
_geom_angle
N2 Cu1 N4 78.01(10)
N2 Cu1 N1 79.32(10)
N4 Cu1 N1 155.14(9)
N2 Cu1 Cl1 159.91(7)
N4 Cu1 Cl1 99.43(8)
N1 Cu1 Cl1 98.34(8)
N2 Cu1 Cl2 95.54(8)
N4 Cu1 Cl2 95.41(7)
N1 Cu1 Cl2 96.80(7)
Cl1 Cu1 Cl2 104.54(5)
C2 N8 C1 116.9(3)
C33 N7 N6 117.5(2)
C16 N6 N7 115.9(2)
C16 N6 C20 122.2(2)
N7 N6 C20 121.7(2)
C18 N5 C16 116.1(2)
C18 N4 C19 115.4(2)
C18 N4 Cu1 128.5(2)
C19 N4 Cu1 115.97(18)
C15 N1 C31 118.0(3)
C15 N1 Cu1 128.7(2)
C31 N1 Cu1 113.24(18)
C32 N2 N3 124.9(2)
C32 N2 Cu1 118.0(2)
N3 N2 Cu1 117.15(17)
N2 N3 C19 113.7(2)
N2 N3 C36 119.9(2)
C19 N3 C36 125.9(2)
N8 C1 C5 122.4(3)
N8 C1 C33 119.3(3)
C5 C1 C33 118.2(3)
N8 C2 C3 124.0(3)
N8 C2 H2 118.0
C3 C2 H2 118.0
C4 C3 C2 118.7(3)
C4 C3 H3 120.7
C2 C3 H3 120.7
C3 C4 C5 119.1(3)
C3 C4 H4 120.5
C5 C4 H4 120.5
C4 C5 C1 118.9(3)
C4 C5 H5 120.5
C1 C5 H5 120.5
N1 C15 C28 122.7(3)
N1 C15 H15 118.7
C28 C15 H15 118.7
N5 C16 N6 116.5(2)
N5 C16 C17 122.1(2)
N6 C16 C17 121.4(3)
C19 C17 C16 116.0(3)
C19 C17 H17 122.0
C16 C17 H17 122.0
N5 C18 N4 127.7(3)
N5 C18 H18 116.1
N4 C18 H18 116.1
N4 C19 C17 122.7(3)
N4 C19 N3 114.5(2)
C17 C19 N3 122.8(3)
N6 C20 H20A 109.5
N6 C20 H20B 109.5
H20A C20 H20B 109.5
N6 C20 H20C 109.5
H20A C20 H20C 109.5
H20B C20 H20C 109.5
C15 C28 C29 119.4(3)
C15 C28 H28 120.3
C29 C28 H28 120.3
C28 C29 C30 119.2(3)
C28 C29 H29 120.4
C30 C29 H29 120.4
C29 C30 C31 118.1(3)
C29 C30 H30 120.9
C31 C30 H30 120.9
N1 C31 C30 122.6(3)
N1 C31 C32 114.9(3)
C30 C31 C32 122.5(3)
N2 C32 C31 114.5(3)
N2 C32 H32 122.8
C31 C32 H32 122.8
N7 C33 C1 120.9(3)
N7 C33 H33 119.6
C1 C33 H33 119.6
N3 C36 H36A 109.5
N3 C36 H36B 109.5
H36A C36 H36B 109.5
N3 C36 H36C 109.5
H36A C36 H36C 109.5
H36B C36 H36C 109.5
C37 O1 H1 110.9
O1 C37 H37A 109.5
O1 C37 H37B 109.5
H37A C37 H37B 109.5
O1 C37 H37C 109.5
H37A C37 H37C 109.5
H37B C37 H37C 109.5
C38 O3 H3A 109.4
O3 C38 H38A 109.5
O3 C38 H38B 109.5
H38A C38 H38B 109.5
O3 C38 H38C 109.5
H38A C38 H38C 109.5
H38B C38 H38C 109.5

loop_
_geom_bond_atom_site_label_1
_geom_bond_atom_site_label_2
_geom_bond_distance
_geom_bond_publ_flag
Cu1 Cl1 2.2306(15) yes
Cu1 Cl2 2.5353(16) yes
Cu1 N1 2.038(3) yes
Cu1 N2 1.989(2) yes
Cu1 N4 2.011(2) yes
N8 C2 1.342(3) ?
N8 C1 1.362(4) ?
N7 C33 1.294(3) ?
N7 N6 1.380(3) ?
N6 C16 1.381(3) ?
N6 C20 1.466(3) ?
N5 C18 1.317(3) ?
N5 C16 1.356(3) ?
N4 C18 1.337(3) ?
N4 C19 1.368(3) ?
N1 C15 1.344(3) ?
N1 C31 1.358(4) ?
N2 C32 1.288(3) ?
N2 N3 1.364(3) ?
N3 C19 1.402(3) ?
N3 C36 1.457(3) ?
C1 C5 1.401(4) ?
C1 C33 1.465(4) ?
C2 C3 1.392(4) ?
C2 H2 0.9500 ?
C3 C4 1.377(4) ?
C3 H3 0.9500 ?
C4 C5 1.391(4) ?
C4 H4 0.9500 ?
C5 H5 0.9500 ?
C15 C28 1.381(4) ?
C15 H15 0.9500 ?
C16 C17 1.410(4) ?
C17 C19 1.377(4) ?
C17 H17 0.9500 ?
C18 H18 0.9500 ?
C20 H20A 0.9800 ?
C20 H20B 0.9800 ?
C20 H20C 0.9800 ?
C28 C29 1.384(4) ?
C28 H28 0.9500 ?
C29 C30 1.395(4) ?
C29 H29 0.9500 ?
C30 C31 1.397(4) ?
C30 H30 0.9500 ?
C31 C32 1.464(4) ?
C32 H32 0.9500 ?
C33 H33 0.9500 ?
C36 H36A 0.9800 ?
C36 H36B 0.9800 ?
C36 H36C 0.9800 ?
O1 C37 1.416(4) ?
O1 H1 0.8400 ?
C37 H37A 0.9800 ?
C37 H37B 0.9800 ?
C37 H37C 0.9800 ?
O3 C38 1.394(4) ?
O3 H3A 0.8399 ?
C38 H38A 0.9800 ?
C38 H38B 0.9800 ?
C38 H38C 0.9800 ?

loop_
_geom_hbond_atom_site_label_D
_geom_hbond_atom_site_label_H
_geom_hbond_atom_site_label_A
_geom_hbond_site_symmetry_A
_geom_hbond_distance_DH
_geom_hbond_distance_HA
_geom_hbond_distance_DA
_geom_hbond_angle_DHA
O1 H1 Cl2 1_455 0.84 2.36 3.144(3) 155
O3 H3a N8 2_556 0.84 1.96 2.773(4) 164
C2 H2 Cl1 1_445 0.95 2.78 3.683(4) 158
C32 H32 Cl2 2_656 0.95 2.64 3.480(3) 148
C33 H33 Cl2 2_657 0.95 2.80 3.694(4) 158
C36 H36b O3 2_556 0.98 2.26 3.225(4) 169
C29 H29 O5 . 0.95 2.47 3.289(5) 145
C20 H20b Cg1 2_657 0.98 2.58 3.381(4) 139
C36 H36c Cg2 2_656 0.98 2.81 3.646(4) 144

loop_
_geom_torsion_atom_site_label_1
_geom_torsion_atom_site_label_2
_geom_torsion_atom_site_label_3
_geom_torsion_atom_site_label_4
_geom_torsion
C33 N7 N6 C16 175.9(2)
C33 N7 N6 C20 -9.5(4)
N2 Cu1 N4 C18 -178.6(2)
N1 Cu1 N4 C18 -154.0(2)
Cl1 Cu1 N4 C18 -18.9(2)
Cl2 Cu1 N4 C18 86.9(2)
N2 Cu1 N4 C19 5.93(18)
N1 Cu1 N4 C19 30.6(3)
Cl1 Cu1 N4 C19 165.64(18)
Cl2 Cu1 N4 C19 -88.61(19)
N2 Cu1 N1 C15 176.8(3)
N4 Cu1 N1 C15 152.3(2)
Cl1 Cu1 N1 C15 17.1(3)
Cl2 Cu1 N1 C15 -88.8(2)
N2 Cu1 N1 C31 -2.32(19)
N4 Cu1 N1 C31 -26.8(3)
Cl1 Cu1 N1 C31 -162.08(18)
Cl2 Cu1 N1 C31 92.1(2)
N4 Cu1 N2 C32 172.7(2)
N1 Cu1 N2 C32 2.9(2)
Cl1 Cu1 N2 C32 88.0(3)
Cl2 Cu1 N2 C32 -93.0(2)
N4 Cu1 N2 N3 -7.87(18)
N1 Cu1 N2 N3 -177.6(2)
Cl1 Cu1 N2 N3 -92.5(3)
Cl2 Cu1 N2 N3 86.50(18)
C32 N2 N3 C19 -172.1(3)
Cu1 N2 N3 C19 8.5(3)
C32 N2 N3 C36 -0.1(4)
Cu1 N2 N3 C36 -179.56(18)
C2 N8 C1 C5 0.9(4)
C2 N8 C1 C33 -176.0(2)
C1 N8 C2 C3 0.4(4)
N8 C2 C3 C4 -0.9(5)
C2 C3 C4 C5 -0.1(4)
C3 C4 C5 C1 1.3(4)
N8 C1 C5 C4 -1.7(4)
C33 C1 C5 C4 175.2(3)
C31 N1 C15 C28 0.7(4)
Cu1 N1 C15 C28 -178.4(2)
C18 N5 C16 N6 -179.5(2)
C18 N5 C16 C17 1.2(4)
N7 N6 C16 N5 -177.2(2)
C20 N6 C16 N5 8.3(4)
N7 N6 C16 C17 2.2(4)
C20 N6 C16 C17 -172.4(2)
N5 C16 C17 C19 -0.9(4)
N6 C16 C17 C19 179.8(2)
C16 N5 C18 N4 -0.8(4)
C19 N4 C18 N5 0.2(4)
Cu1 N4 C18 N5 -175.3(2)
C18 N4 C19 C17 0.1(4)
Cu1 N4 C19 C17 176.2(2)
C18 N4 C19 N3 -179.4(2)
Cu1 N4 C19 N3 -3.3(3)
C16 C17 C19 N4 0.3(4)
C16 C17 C19 N3 179.7(2)
N2 N3 C19 N4 -3.2(3)
C36 N3 C19 N4 -174.6(2)
N2 N3 C19 C17 177.3(2)
C36 N3 C19 C17 5.9(4)
N1 C15 C28 C29 -0.9(5)
C15 C28 C29 C30 0.3(5)
C28 C29 C30 C31 0.4(5)
C15 N1 C31 C30 0.1(4)
Cu1 N1 C31 C30 179.3(2)
C15 N1 C31 C32 -177.7(2)
Cu1 N1 C31 C32 1.6(3)
C29 C30 C31 N1 -0.6(5)
C29 C30 C31 C32 177.0(3)
N3 N2 C32 C31 177.7(2)
Cu1 N2 C32 C31 -2.9(3)
N1 C31 C32 N2 0.8(4)
C30 C31 C32 N2 -176.9(3)
N6 N7 C33 C1 177.3(2)
N8 C1 C33 N7 -2.3(4)
C5 C1 C33 N7 -179.3(3)
